data_4300798
loop_
_publ_author_name
'Zhang, Jubo'
'Gunnoe, T. Brent'
'Petersen, Jeffrey L.'

_publ_section_title
;
 Reactions of (PCP)Ru(CO)(NHPh)(PMe3) (PCP = 2,6-(CH2PtBu2)2C6H3)
 with Substrates That Possess Polar Bonds
;
_journal_coden_ASTM INOCAJ
_journal_issue 8
_journal_name_full 'Inorganic Chemistry'
_journal_page_first 2895
_journal_page_last 2907
_journal_paper_doi 10.1021/ic0483592
_journal_volume 44
_journal_year 2005
_chemical_formula_sum 'C38 H54 N2 O2 P2 Ru'
_chemical_formula_weight 733.84
_space_group_IT_number 2
_symmetry_cell_setting triclinic
_symmetry_space_group_name_Hall '-P 1'
_symmetry_space_group_name_H-M 'P -1'
_atom_sites_solution_hydrogens geom
_atom_sites_solution_primary direct
_atom_sites_solution_secondary difmap
_audit_creation_method SHELXL-97
_cell_angle_alpha 79.378(2)
_cell_angle_beta 74.2440(10)
_cell_angle_gamma 89.9380(10)
_cell_formula_units_Z 4
_cell_length_a 13.2370(8)
_cell_length_b 14.0281(8)
_cell_length_c 21.1699(16)
_cell_measurement_temperature 295(2)
_cell_volume 3713.5(4)
_computing_structure_refinement 'SHELXL-97 (Sheldrick, 1997)'
_computing_structure_solution 'SHELXS-97 (Sheldrick, 1990)'
_diffrn_ambient_temperature 295(2)
_diffrn_measured_fraction_theta_full 0.971
_diffrn_measured_fraction_theta_max 0.971
_diffrn_radiation_monochromator graphite
_diffrn_radiation_source 'fine-focus sealed tube'
_diffrn_radiation_type MoK\a
_diffrn_radiation_wavelength 0.71073
_diffrn_reflns_av_R_equivalents 0.0567
_diffrn_reflns_av_sigmaI/netI 0.1270
_diffrn_reflns_limit_h_max 17
_diffrn_reflns_limit_h_min -16
_diffrn_reflns_limit_k_max 18
_diffrn_reflns_limit_k_min -17
_diffrn_reflns_limit_l_max 27
_diffrn_reflns_limit_l_min -24
_diffrn_reflns_number 26778
_diffrn_reflns_theta_full 27.52
_diffrn_reflns_theta_max 27.52
_diffrn_reflns_theta_min 1.02
_exptl_absorpt_coefficient_mu 0.542
_exptl_absorpt_correction_type empirical
_exptl_absorpt_process_details SADABS
_exptl_crystal_colour light-yellow
_exptl_crystal_density_diffrn 1.313
_exptl_crystal_density_method 'not measured'
_exptl_crystal_F_000 1544
_exptl_crystal_size_max 0.39
_exptl_crystal_size_mid 0.12
_exptl_crystal_size_min 0.08
_refine_diff_density_max 0.428
_refine_diff_density_min -0.425
_refine_diff_density_rms 0.087
_refine_ls_extinction_method none
_refine_ls_goodness_of_fit_ref 0.967
_refine_ls_hydrogen_treatment mixed
_refine_ls_matrix_type full
_refine_ls_number_parameters 841
_refine_ls_number_reflns 16593
_refine_ls_number_restraints 0
_refine_ls_restrained_S_all 0.967
_refine_ls_R_factor_all 0.1169
_refine_ls_R_factor_gt 0.0587
_refine_ls_shift/su_max 0.011
_refine_ls_shift/su_mean 0.000
_refine_ls_structure_factor_coef Fsqd
_refine_ls_weighting_details 'calc w=1/[\s^2^(Fo^2^)+(0.0357P)^2^+0.0000P] where P=(Fo^2^+2Fc^2^)/3'
_refine_ls_weighting_scheme calc
_refine_ls_wR_factor_gt 0.1112
_refine_ls_wR_factor_ref 0.1318
_reflns_number_gt 9871
_reflns_number_total 16593
_reflns_threshold_expression >2sigma(I)
_cod_data_source_file ic0483592si20050209_053740.cif
_cod_data_source_block compound_8
_cod_database_code 4300798

loop_
_symmetry_equiv_pos_as_xyz
'x, y, z'
'-x, -y, -z'

loop_
_atom_site_label
_atom_site_type_symbol
_atom_site_fract_x
_atom_site_fract_y
_atom_site_fract_z
_atom_site_U_iso_or_equiv
_atom_site_adp_type
_atom_site_occupancy
_atom_site_symmetry_multiplicity
_atom_site_calc_flag
_atom_site_refinement_flags
_atom_site_disorder_assembly
_atom_site_disorder_group
Ru1 Ru 0.33506(3) 0.24440(2) 0.301100(19) 0.03551(11) Uani 1 1 d . . .
Ru2 Ru 0.88579(3) 0.83910(2) 0.207781(18) 0.03222(10) Uani 1 1 d . . .
P1 P 0.25004(10) 0.13887(8) 0.40517(6) 0.0394(3) Uani 1 1 d . . .
P2 P 0.35847(9) 0.34188(8) 0.19061(6) 0.0409(3) Uani 1 1 d . . .
P3 P 0.70367(9) 0.85343(8) 0.21234(6) 0.0402(3) Uani 1 1 d . . .
P4 P 1.07320(9) 0.87122(8) 0.17260(6) 0.0348(3) Uani 1 1 d . . .
O1 O 0.4273(3) 0.0735(3) 0.24870(19) 0.0668(10) Uani 1 1 d . . .
O2 O 0.2908(2) 0.3708(2) 0.34925(16) 0.0456(8) Uani 1 1 d . . .
O3 O 0.8903(2) 0.7462(2) 0.13048(15) 0.0417(8) Uani 1 1 d . . .
O4 O 0.8533(3) 0.9206(2) 0.33023(17) 0.0553(9) Uani 1 1 d . . .
N1 N 0.4525(3) 0.3201(3) 0.3333(2) 0.0475(10) Uani 1 1 d . . .
N2 N 0.3999(4) 0.4441(3) 0.3963(3) 0.0662(14) Uani 1 1 d . . .
H2N H 0.462(4) 0.436(4) 0.405(3) 0.079 Uiso 1 1 d . . .
N3 N 0.8962(3) 0.6801(2) 0.23222(18) 0.0377(9) Uani 1 1 d . . .
N4 N 0.8774(4) 0.5790(3) 0.1572(2) 0.0537(12) Uani 1 1 d . . .
H4N H 0.861(4) 0.531(3) 0.194(3) 0.064 Uiso 1 1 d . . .
C1 C 0.3913(4) 0.1409(3) 0.2691(2) 0.0445(12) Uani 1 1 d . . .
C2 C 0.1941(3) 0.2086(3) 0.2851(2) 0.0350(10) Uani 1 1 d . . .
C3 C 0.1536(3) 0.2713(3) 0.2386(2) 0.0379(11) Uani 1 1 d . . .
C4 C 0.0551(3) 0.2503(3) 0.2312(2) 0.0449(12) Uani 1 1 d . . .
H4 H 0.0294 0.2918 0.2002 0.054 Uiso 1 1 calc R . .
C5 C -0.0046(3) 0.1691(4) 0.2691(3) 0.0492(13) Uani 1 1 d . . .
H5 H -0.0706 0.1562 0.2641 0.059 Uiso 1 1 calc R . .
C6 C 0.0336(3) 0.1071(3) 0.3143(2) 0.0457(12) Uani 1 1 d . . .
H6 H -0.0068 0.0520 0.3398 0.055 Uiso 1 1 calc R . .
C7 C 0.1322(3) 0.1256(3) 0.3225(2) 0.0392(11) Uani 1 1 d . . .
C8 C 0.2194(3) 0.3604(3) 0.1963(2) 0.0467(12) Uani 1 1 d . . .
H8A H 0.1977 0.4167 0.2162 0.056 Uiso 1 1 calc R . .
H8B H 0.2092 0.3720 0.1519 0.056 Uiso 1 1 calc R . .
C9 C 0.1741(4) 0.0594(3) 0.3725(2) 0.0442(12) Uani 1 1 d . . .
H9A H 0.2188 0.0128 0.3514 0.053 Uiso 1 1 calc R . .
H9B H 0.1170 0.0243 0.4083 0.053 Uiso 1 1 calc R . .
C10 C 0.3271(5) 0.0542(4) 0.4525(3) 0.0642(15) Uani 1 1 d . . .
C11 C 0.3973(5) -0.0026(4) 0.4053(3) 0.089(2) Uani 1 1 d . . .
H11A H 0.4335 -0.0484 0.4297 0.133 Uiso 1 1 calc R . .
H11B H 0.4477 0.0412 0.3711 0.133 Uiso 1 1 calc R . .
H11C H 0.3554 -0.0366 0.3852 0.133 Uiso 1 1 calc R . .
C12 C 0.4009(6) 0.1159(5) 0.4769(4) 0.122(3) Uani 1 1 d . . .
H12A H 0.4499 0.0747 0.4933 0.184 Uiso 1 1 calc R . .
H12B H 0.3598 0.1457 0.5122 0.184 Uiso 1 1 calc R . .
H12C H 0.4386 0.1653 0.4404 0.184 Uiso 1 1 calc R . .
C13 C 0.2621(6) -0.0174(6) 0.5136(4) 0.140(4) Uani 1 1 d . . .
H13A H 0.2171 -0.0582 0.4999 0.210 Uiso 1 1 calc R . .
H13B H 0.2202 0.0179 0.5453 0.210 Uiso 1 1 calc R . .
H13C H 0.3084 -0.0569 0.5339 0.210 Uiso 1 1 calc R . .
C14 C 0.1444(4) 0.1914(3) 0.4676(2) 0.0431(11) Uani 1 1 d . . .
C15 C 0.0822(4) 0.2633(4) 0.4317(3) 0.0564(14) Uani 1 1 d . . .
H15A H 0.0478 0.2303 0.4068 0.085 Uiso 1 1 calc R . .
H15B H 0.1291 0.3144 0.4018 0.085 Uiso 1 1 calc R . .
H15C H 0.0304 0.2904 0.4640 0.085 Uiso 1 1 calc R . .
C16 C 0.0641(5) 0.1149(4) 0.5157(3) 0.0801(19) Uani 1 1 d . . .
H16A H 0.0191 0.1442 0.5499 0.120 Uiso 1 1 calc R . .
H16B H 0.1001 0.0638 0.5360 0.120 Uiso 1 1 calc R . .
H16C H 0.0226 0.0885 0.4916 0.120 Uiso 1 1 calc R . .
C17 C 0.1937(5) 0.2472(4) 0.5086(3) 0.0717(17) Uani 1 1 d . . .
H17A H 0.1397 0.2771 0.5376 0.108 Uiso 1 1 calc R . .
H17B H 0.2436 0.2963 0.4789 0.108 Uiso 1 1 calc R . .
H17C H 0.2288 0.2031 0.5349 0.108 Uiso 1 1 calc R . .
C18 C 0.4051(4) 0.2771(4) 0.1172(3) 0.0544(13) Uani 1 1 d . . .
C19 C 0.3289(4) 0.1895(4) 0.1272(3) 0.0608(15) Uani 1 1 d . . .
H19A H 0.2619 0.2120 0.1234 0.091 Uiso 1 1 calc R . .
H19B H 0.3206 0.1504 0.1708 0.091 Uiso 1 1 calc R . .
H19C H 0.3566 0.1513 0.0937 0.091 Uiso 1 1 calc R . .
C20 C 0.4071(5) 0.3390(4) 0.0490(3) 0.083(2) Uani 1 1 d . . .
H20A H 0.4214 0.2989 0.0157 0.125 Uiso 1 1 calc R . .
H20B H 0.4610 0.3900 0.0371 0.125 Uiso 1 1 calc R . .
H20C H 0.3402 0.3668 0.0514 0.125 Uiso 1 1 calc R . .
C21 C 0.5164(4) 0.2415(4) 0.1139(3) 0.0731(17) Uani 1 1 d . . .
H21A H 0.5190 0.2103 0.1577 0.110 Uiso 1 1 calc R . .
H21B H 0.5665 0.2960 0.0977 0.110 Uiso 1 1 calc R . .
H21C H 0.5330 0.1962 0.0841 0.110 Uiso 1 1 calc R . .
C22 C 0.4191(4) 0.4714(3) 0.1633(3) 0.0553(14) Uani 1 1 d . . .
C23 C 0.3731(5) 0.5355(4) 0.1118(3) 0.0810(19) Uani 1 1 d . . .
H23A H 0.4104 0.5978 0.0976 0.122 Uiso 1 1 calc R . .
H23B H 0.3001 0.5438 0.1318 0.122 Uiso 1 1 calc R . .
H23C H 0.3801 0.5050 0.0739 0.122 Uiso 1 1 calc R . .
C24 C 0.5379(4) 0.4707(4) 0.1358(4) 0.090(2) Uani 1 1 d . . .
H24A H 0.5685 0.5346 0.1309 0.136 Uiso 1 1 calc R . .
H24B H 0.5548 0.4515 0.0931 0.136 Uiso 1 1 calc R . .
H24C H 0.5654 0.4257 0.1662 0.136 Uiso 1 1 calc R . .
C25 C 0.3948(5) 0.5189(4) 0.2246(3) 0.0723(18) Uani 1 1 d . . .
H25A H 0.4366 0.4917 0.2535 0.108 Uiso 1 1 calc R . .
H25B H 0.3216 0.5073 0.2482 0.108 Uiso 1 1 calc R . .
H25C H 0.4109 0.5875 0.2108 0.108 Uiso 1 1 calc R . .
C26 C 0.3823(4) 0.3792(3) 0.3589(3) 0.0489(13) Uani 1 1 d . . .
C27 C 0.5594(4) 0.3216(4) 0.3286(3) 0.0566(14) Uani 1 1 d . . .
C28 C 0.6104(5) 0.2387(5) 0.3175(5) 0.117(3) Uani 1 1 d . . .
H28 H 0.5732 0.1859 0.3121 0.141 Uiso 1 1 calc R . .
C29 C 0.7156(5) 0.2316(6) 0.3141(5) 0.154(5) Uani 1 1 d . . .
H29 H 0.7477 0.1738 0.3077 0.185 Uiso 1 1 calc R . .
C30 C 0.7729(5) 0.3085(5) 0.3201(5) 0.114(3) Uani 1 1 d . . .
H30 H 0.8435 0.3036 0.3186 0.137 Uiso 1 1 calc R . .
C31 C 0.7251(5) 0.3904(5) 0.3280(4) 0.102(3) Uani 1 1 d . . .
H31 H 0.7635 0.4438 0.3315 0.123 Uiso 1 1 calc R . .
C32 C 0.6196(4) 0.3983(4) 0.3313(4) 0.086(2) Uani 1 1 d . . .
H32 H 0.5892 0.4575 0.3354 0.103 Uiso 1 1 calc R . .
C33 C 0.3367(5) 0.5206(4) 0.4176(3) 0.0618(15) Uani 1 1 d . . .
C34 C 0.3779(5) 0.5747(5) 0.4557(4) 0.091(2) Uani 1 1 d . . .
H34 H 0.4406 0.5583 0.4657 0.109 Uiso 1 1 calc R . .
C35 C 0.3240(7) 0.6528(6) 0.4783(4) 0.118(3) Uani 1 1 d . . .
H35 H 0.3503 0.6886 0.5037 0.142 Uiso 1 1 calc R . .
C36 C 0.2294(7) 0.6771(5) 0.4621(4) 0.111(3) Uani 1 1 d . . .
H36 H 0.1936 0.7299 0.4761 0.133 Uiso 1 1 calc R . .
C37 C 0.1910(6) 0.6230(5) 0.4261(3) 0.086(2) Uani 1 1 d . . .
H37 H 0.1281 0.6389 0.4162 0.104 Uiso 1 1 calc R . .
C38 C 0.2436(5) 0.5433(4) 0.4034(3) 0.0716(17) Uani 1 1 d . . .
H38 H 0.2157 0.5067 0.3791 0.086 Uiso 1 1 calc R . .
C39 C 0.8684(3) 0.8871(3) 0.2823(2) 0.0382(11) Uani 1 1 d . . .
C40 C 0.8870(3) 0.9872(3) 0.1698(2) 0.0356(10) Uani 1 1 d . . .
C41 C 0.7920(3) 1.0370(3) 0.1753(2) 0.0403(11) Uani 1 1 d . . .
C42 C 0.7940(4) 1.1350(3) 0.1477(3) 0.0512(13) Uani 1 1 d . . .
H42 H 0.7310 1.1658 0.1507 0.061 Uiso 1 1 calc R . .
C43 C 0.8880(4) 1.1877(3) 0.1158(3) 0.0510(13) Uani 1 1 d . . .
H43 H 0.8887 1.2522 0.0950 0.061 Uiso 1 1 calc R . .
C44 C 0.9799(4) 1.1430(3) 0.1155(2) 0.0444(12) Uani 1 1 d . . .
H44 H 1.0435 1.1786 0.0959 0.053 Uiso 1 1 calc R . .
C45 C 0.9802(3) 1.0454(3) 0.1440(2) 0.0357(10) Uani 1 1 d . . .
C46 C 0.6909(3) 0.9826(3) 0.2171(3) 0.0498(13) Uani 1 1 d . . .
H46A H 0.6327 1.0076 0.2005 0.060 Uiso 1 1 calc R . .
H46B H 0.6774 0.9906 0.2632 0.060 Uiso 1 1 calc R . .
C47 C 1.0800(3) 1.0041(3) 0.1571(2) 0.0413(11) Uani 1 1 d . . .
H47A H 1.0916 1.0260 0.1955 0.050 Uiso 1 1 calc R . .
H47B H 1.1391 1.0284 0.1187 0.050 Uiso 1 1 calc R . .
C48 C 0.6655(4) 0.8474(4) 0.1325(3) 0.0534(13) Uani 1 1 d . . .
C49 C 0.7559(4) 0.8932(4) 0.0724(3) 0.0597(15) Uani 1 1 d . . .
H49A H 0.8169 0.8558 0.0716 0.090 Uiso 1 1 calc R . .
H49B H 0.7716 0.9584 0.0760 0.090 Uiso 1 1 calc R . .
H49C H 0.7360 0.8940 0.0320 0.090 Uiso 1 1 calc R . .
C50 C 0.5687(5) 0.9069(5) 0.1261(3) 0.089(2) Uani 1 1 d . . .
H50A H 0.5854 0.9745 0.1229 0.134 Uiso 1 1 calc R . .
H50B H 0.5105 0.8850 0.1646 0.134 Uiso 1 1 calc R . .
H50C H 0.5503 0.8981 0.0866 0.134 Uiso 1 1 calc R . .
C51 C 0.6445(5) 0.7426(4) 0.1270(3) 0.0748(19) Uani 1 1 d . . .
H51A H 0.6391 0.7410 0.0829 0.112 Uiso 1 1 calc R . .
H51B H 0.5799 0.7168 0.1593 0.112 Uiso 1 1 calc R . .
H51C H 0.7012 0.7042 0.1353 0.112 Uiso 1 1 calc R . .
C52 C 0.6003(4) 0.7842(3) 0.2864(3) 0.0500(13) Uani 1 1 d . . .
C53 C 0.4862(4) 0.8046(4) 0.2875(3) 0.0689(16) Uani 1 1 d . . .
H53A H 0.4705 0.7836 0.2504 0.103 Uiso 1 1 calc R . .
H53B H 0.4766 0.8730 0.2844 0.103 Uiso 1 1 calc R . .
H53C H 0.4399 0.7699 0.3285 0.103 Uiso 1 1 calc R . .
C54 C 0.6154(4) 0.6746(3) 0.2911(3) 0.0599(15) Uani 1 1 d . . .
H54A H 0.5711 0.6399 0.3328 0.090 Uiso 1 1 calc R . .
H54B H 0.6875 0.6619 0.2886 0.090 Uiso 1 1 calc R . .
H54C H 0.5970 0.6536 0.2548 0.090 Uiso 1 1 calc R . .
C55 C 0.6183(4) 0.8108(4) 0.3501(3) 0.0645(15) Uani 1 1 d . . .
H55A H 0.5992 0.8763 0.3525 0.097 Uiso 1 1 calc R . .
H55B H 0.6911 0.8052 0.3488 0.097 Uiso 1 1 calc R . .
H55C H 0.5759 0.7674 0.3887 0.097 Uiso 1 1 calc R . .
C56 C 1.1575(3) 0.8364(3) 0.2322(3) 0.0443(12) Uani 1 1 d . . .
C57 C 1.0877(4) 0.8360(4) 0.3031(3) 0.0540(13) Uani 1 1 d . . .
H57A H 1.0311 0.7878 0.3140 0.081 Uiso 1 1 calc R . .
H57B H 1.0595 0.8988 0.3054 0.081 Uiso 1 1 calc R . .
H57C H 1.1287 0.8212 0.3344 0.081 Uiso 1 1 calc R . .
C58 C 1.2516(4) 0.9093(4) 0.2193(3) 0.0607(15) Uani 1 1 d . . .
H58A H 1.2910 0.8884 0.2509 0.091 Uiso 1 1 calc R . .
H58B H 1.2262 0.9724 0.2242 0.091 Uiso 1 1 calc R . .
H58C H 1.2961 0.9124 0.1747 0.091 Uiso 1 1 calc R . .
C59 C 1.1971(4) 0.7345(3) 0.2298(3) 0.0610(15) Uani 1 1 d . . .
H59A H 1.2318 0.7156 0.2641 0.092 Uiso 1 1 calc R . .
H59B H 1.2456 0.7343 0.1869 0.092 Uiso 1 1 calc R . .
H59C H 1.1387 0.6896 0.2367 0.092 Uiso 1 1 calc R . .
C60 C 1.1427(4) 0.8453(3) 0.0875(2) 0.0463(12) Uani 1 1 d . . .
C61 C 1.2588(4) 0.8830(4) 0.0618(3) 0.0625(15) Uani 1 1 d . . .
H61A H 1.2870 0.8743 0.0166 0.094 Uiso 1 1 calc R . .
H61B H 1.2983 0.8474 0.0895 0.094 Uiso 1 1 calc R . .
H61C H 1.2635 0.9507 0.0635 0.094 Uiso 1 1 calc R . .
C62 C 1.0830(4) 0.8968(4) 0.0396(2) 0.0555(14) Uani 1 1 d . . .
H62A H 1.0865 0.9654 0.0385 0.083 Uiso 1 1 calc R . .
H62B H 1.0109 0.8729 0.0546 0.083 Uiso 1 1 calc R . .
H62C H 1.1142 0.8844 -0.0045 0.083 Uiso 1 1 calc R . .
C63 C 1.1406(4) 0.7355(3) 0.0860(3) 0.0622(15) Uani 1 1 d . . .
H63A H 1.0701 0.7081 0.1057 0.093 Uiso 1 1 calc R . .
H63B H 1.1860 0.7038 0.1109 0.093 Uiso 1 1 calc R . .
H63C H 1.1643 0.7265 0.0406 0.093 Uiso 1 1 calc R . .
C64 C 0.8894(3) 0.6689(3) 0.1731(2) 0.0400(11) Uani 1 1 d . . .
C65 C 0.9139(3) 0.6089(3) 0.2831(2) 0.0387(11) Uani 1 1 d . . .
C66 C 0.9815(4) 0.5326(3) 0.2713(3) 0.0467(12) Uani 1 1 d . . .
H66 H 1.0136 0.5258 0.2276 0.056 Uiso 1 1 calc R . .
C67 C 1.0005(4) 0.4684(4) 0.3231(3) 0.0562(14) Uani 1 1 d . . .
H67 H 1.0453 0.4184 0.3144 0.067 Uiso 1 1 calc R . .
C68 C 0.9538(5) 0.4773(4) 0.3881(3) 0.0667(16) Uani 1 1 d . . .
H68 H 0.9663 0.4333 0.4234 0.080 Uiso 1 1 calc R . .
C69 C 0.8885(5) 0.5522(4) 0.4004(3) 0.0655(16) Uani 1 1 d . . .
H69 H 0.8566 0.5585 0.4442 0.079 Uiso 1 1 calc R . .
C70 C 0.8700(4) 0.6179(3) 0.3483(2) 0.0476(12) Uani 1 1 d . . .
H70 H 0.8272 0.6691 0.3574 0.057 Uiso 1 1 calc R . .
C71 C 0.8649(4) 0.5576(3) 0.0971(3) 0.0456(12) Uani 1 1 d . . .
C72 C 0.8193(4) 0.4677(3) 0.1007(3) 0.0536(13) Uani 1 1 d . . .
H72 H 0.7952 0.4255 0.1416 0.064 Uiso 1 1 calc R . .
C73 C 0.8098(4) 0.4408(4) 0.0424(3) 0.0639(16) Uani 1 1 d . . .
H73 H 0.7779 0.3807 0.0448 0.077 Uiso 1 1 calc R . .
C74 C 0.8464(5) 0.5014(4) -0.0185(3) 0.0693(17) Uani 1 1 d . . .
H74 H 0.8413 0.4823 -0.0574 0.083 Uiso 1 1 calc R . .
C75 C 0.8903(5) 0.5897(4) -0.0209(3) 0.0713(17) Uani 1 1 d . . .
H75 H 0.9144 0.6316 -0.0620 0.086 Uiso 1 1 calc R . .
C76 C 0.9003(4) 0.6190(4) 0.0361(3) 0.0577(14) Uani 1 1 d . . .
H76 H 0.9308 0.6799 0.0332 0.069 Uiso 1 1 calc R . .

loop_
_atom_site_aniso_label
_atom_site_aniso_U_11
_atom_site_aniso_U_22
_atom_site_aniso_U_33
_atom_site_aniso_U_23
_atom_site_aniso_U_13
_atom_site_aniso_U_12
Ru1 0.0322(2) 0.0374(2) 0.0392(2) -0.01067(17) -0.01153(17) 0.00349(15)
Ru2 0.0360(2) 0.02851(19) 0.0334(2) -0.00671(15) -0.01110(17) 0.00228(14)
P1 0.0486(7) 0.0359(6) 0.0368(7) -0.0075(5) -0.0168(6) 0.0090(5)
P2 0.0369(7) 0.0417(7) 0.0394(7) -0.0047(6) -0.0050(6) -0.0013(5)
P3 0.0367(7) 0.0397(7) 0.0449(8) -0.0069(6) -0.0133(6) 0.0020(5)
P4 0.0360(6) 0.0330(6) 0.0360(7) -0.0073(5) -0.0105(5) 0.0026(5)
O1 0.083(3) 0.059(2) 0.062(3) -0.024(2) -0.017(2) 0.023(2)
O2 0.0402(19) 0.0466(19) 0.053(2) -0.0142(16) -0.0143(17) 0.0036(14)
O3 0.055(2) 0.0343(17) 0.0373(19) -0.0085(15) -0.0145(16) 0.0026(14)
O4 0.059(2) 0.066(2) 0.045(2) -0.0247(19) -0.0123(18) -0.0006(17)
N1 0.041(2) 0.049(2) 0.060(3) -0.023(2) -0.017(2) 0.0026(19)
N2 0.059(3) 0.067(3) 0.088(4) -0.042(3) -0.029(3) 0.014(2)
N3 0.053(2) 0.0290(19) 0.034(2) -0.0063(17) -0.0160(19) 0.0016(16)
N4 0.081(3) 0.035(2) 0.048(3) -0.0104(19) -0.022(3) -0.004(2)
C1 0.041(3) 0.050(3) 0.045(3) -0.013(2) -0.012(2) 0.006(2)
C2 0.031(2) 0.040(2) 0.035(3) -0.015(2) -0.006(2) 0.0032(19)
C3 0.033(2) 0.049(3) 0.032(3) -0.013(2) -0.005(2) 0.006(2)
C4 0.040(3) 0.062(3) 0.039(3) -0.017(2) -0.016(2) 0.010(2)
C5 0.028(3) 0.066(3) 0.058(3) -0.026(3) -0.010(2) 0.001(2)
C6 0.040(3) 0.048(3) 0.050(3) -0.018(2) -0.007(2) -0.006(2)
C7 0.042(3) 0.039(3) 0.035(3) -0.012(2) -0.006(2) 0.002(2)
C8 0.045(3) 0.051(3) 0.038(3) -0.003(2) -0.005(2) 0.005(2)
C9 0.059(3) 0.036(3) 0.034(3) -0.006(2) -0.009(2) -0.003(2)
C10 0.074(4) 0.067(4) 0.057(4) -0.009(3) -0.030(3) 0.031(3)
C11 0.099(5) 0.091(5) 0.093(5) -0.033(4) -0.043(4) 0.065(4)
C12 0.138(7) 0.141(7) 0.147(8) -0.068(6) -0.112(6) 0.076(5)
C13 0.143(7) 0.130(7) 0.094(6) 0.061(5) 0.003(5) 0.065(5)
C14 0.053(3) 0.039(3) 0.034(3) -0.007(2) -0.006(2) 0.006(2)
C15 0.047(3) 0.068(4) 0.048(3) -0.013(3) -0.001(3) 0.017(3)
C16 0.093(5) 0.060(4) 0.062(4) -0.002(3) 0.016(3) 0.008(3)
C17 0.097(5) 0.072(4) 0.057(4) -0.032(3) -0.026(3) 0.023(3)
C18 0.057(3) 0.057(3) 0.041(3) -0.006(3) -0.001(3) 0.000(3)
C19 0.068(4) 0.067(4) 0.050(3) -0.027(3) -0.010(3) -0.001(3)
C20 0.115(5) 0.082(4) 0.043(4) -0.008(3) -0.008(4) 0.003(4)
C21 0.057(4) 0.071(4) 0.078(4) -0.020(3) 0.009(3) 0.007(3)
C22 0.060(3) 0.040(3) 0.056(4) 0.000(3) -0.007(3) -0.008(2)
C23 0.101(5) 0.062(4) 0.064(4) 0.015(3) -0.015(4) -0.014(3)
C24 0.058(4) 0.064(4) 0.130(6) -0.011(4) 0.001(4) -0.020(3)
C25 0.095(5) 0.038(3) 0.078(5) -0.002(3) -0.021(4) -0.012(3)
C26 0.058(3) 0.044(3) 0.045(3) -0.009(2) -0.015(3) -0.005(2)
C27 0.044(3) 0.064(3) 0.070(4) -0.027(3) -0.019(3) 0.001(3)
C28 0.051(4) 0.122(6) 0.210(9) -0.110(6) -0.037(5) 0.023(4)
C29 0.053(4) 0.153(8) 0.296(13) -0.151(9) -0.043(6) 0.027(5)
C30 0.038(3) 0.116(6) 0.209(10) -0.086(6) -0.032(5) 0.016(4)
C31 0.052(4) 0.113(6) 0.163(8) -0.080(6) -0.029(5) -0.004(4)
C32 0.050(4) 0.077(4) 0.140(7) -0.051(4) -0.023(4) 0.006(3)
C33 0.071(4) 0.051(3) 0.057(4) -0.015(3) -0.006(3) -0.007(3)
C34 0.094(5) 0.087(5) 0.098(6) -0.049(4) -0.017(4) -0.002(4)
C35 0.133(7) 0.093(6) 0.121(7) -0.069(5) 0.010(6) -0.016(5)
C36 0.127(7) 0.066(5) 0.120(7) -0.034(5) 0.010(6) 0.007(5)
C37 0.102(5) 0.068(4) 0.085(5) -0.023(4) -0.012(4) 0.020(4)
C38 0.083(5) 0.067(4) 0.064(4) -0.022(3) -0.012(4) 0.008(3)
C39 0.040(3) 0.035(2) 0.039(3) -0.005(2) -0.010(2) -0.0020(19)
C40 0.041(3) 0.035(2) 0.036(3) -0.012(2) -0.015(2) 0.0026(19)
C41 0.046(3) 0.030(2) 0.047(3) -0.008(2) -0.015(2) 0.004(2)
C42 0.060(3) 0.038(3) 0.064(4) -0.012(2) -0.028(3) 0.020(2)
C43 0.069(4) 0.028(2) 0.060(4) -0.003(2) -0.029(3) 0.004(2)
C44 0.054(3) 0.035(3) 0.047(3) -0.004(2) -0.021(3) -0.002(2)
C45 0.048(3) 0.030(2) 0.034(3) -0.0100(19) -0.017(2) 0.0070(19)
C46 0.037(3) 0.044(3) 0.067(4) -0.010(3) -0.013(3) 0.008(2)
C47 0.046(3) 0.035(2) 0.041(3) -0.003(2) -0.011(2) -0.002(2)
C48 0.051(3) 0.059(3) 0.055(4) -0.005(3) -0.027(3) 0.001(2)
C49 0.071(4) 0.063(3) 0.050(4) -0.003(3) -0.032(3) 0.007(3)
C50 0.070(4) 0.124(6) 0.078(5) 0.001(4) -0.041(4) 0.024(4)
C51 0.079(4) 0.083(4) 0.070(4) -0.024(3) -0.027(4) -0.024(3)
C52 0.043(3) 0.050(3) 0.054(3) -0.008(3) -0.010(3) 0.003(2)
C53 0.035(3) 0.084(4) 0.078(4) -0.004(3) -0.008(3) 0.002(3)
C54 0.062(3) 0.048(3) 0.059(4) 0.002(3) -0.008(3) -0.004(3)
C55 0.053(3) 0.076(4) 0.053(4) -0.003(3) -0.003(3) 0.002(3)
C56 0.037(3) 0.045(3) 0.055(3) -0.005(2) -0.021(2) 0.006(2)
C57 0.051(3) 0.066(3) 0.053(3) -0.011(3) -0.028(3) 0.014(2)
C58 0.045(3) 0.067(4) 0.076(4) -0.015(3) -0.027(3) 0.000(3)
C59 0.058(3) 0.056(3) 0.076(4) -0.011(3) -0.029(3) 0.018(3)
C60 0.042(3) 0.048(3) 0.048(3) -0.018(2) -0.005(2) 0.007(2)
C61 0.044(3) 0.075(4) 0.061(4) -0.018(3) 0.001(3) 0.006(3)
C62 0.053(3) 0.075(4) 0.035(3) -0.008(3) -0.008(3) -0.001(3)
C63 0.064(4) 0.061(3) 0.065(4) -0.032(3) -0.011(3) 0.011(3)
C64 0.038(3) 0.037(3) 0.045(3) -0.009(2) -0.011(2) 0.003(2)
C65 0.048(3) 0.031(2) 0.036(3) -0.005(2) -0.010(2) 0.000(2)
C66 0.052(3) 0.047(3) 0.040(3) -0.015(2) -0.008(2) 0.011(2)
C67 0.064(4) 0.049(3) 0.054(4) -0.007(3) -0.015(3) 0.019(2)
C68 0.093(5) 0.048(3) 0.052(4) 0.007(3) -0.020(3) 0.020(3)
C69 0.094(5) 0.065(4) 0.038(3) -0.013(3) -0.017(3) 0.025(3)
C70 0.067(3) 0.036(3) 0.043(3) -0.010(2) -0.017(3) 0.014(2)
C71 0.050(3) 0.042(3) 0.050(3) -0.020(2) -0.016(3) 0.008(2)
C72 0.060(3) 0.043(3) 0.061(4) -0.018(3) -0.018(3) 0.007(2)
C73 0.072(4) 0.050(3) 0.086(5) -0.032(3) -0.036(4) 0.006(3)
C74 0.094(5) 0.059(4) 0.071(4) -0.032(3) -0.038(4) 0.015(3)
C75 0.092(5) 0.066(4) 0.064(4) -0.019(3) -0.030(4) 0.010(3)
C76 0.078(4) 0.048(3) 0.053(4) -0.013(3) -0.024(3) -0.002(3)

loop_
_atom_type_symbol
_atom_type_description
_atom_type_scat_dispersion_real
_atom_type_scat_dispersion_imag
_atom_type_scat_source
C C 0.0033 0.0016 'International Tables Vol C Tables 4.2.6.8 and 6.1.1.4'
H H 0.0000 0.0000 'International Tables Vol C Tables 4.2.6.8 and 6.1.1.4'
N N 0.0061 0.0033 'International Tables Vol C Tables 4.2.6.8 and 6.1.1.4'
O O 0.0106 0.0060 'International Tables Vol C Tables 4.2.6.8 and 6.1.1.4'
P P 0.1023 0.0942 'International Tables Vol C Tables 4.2.6.8 and 6.1.1.4'
Ru Ru -1.2594 0.8363 'International Tables Vol C Tables 4.2.6.8 and 6.1.1.4'

loop_
_geom_angle_atom_site_label_1
_geom_angle_atom_site_label_2
_geom_angle_atom_site_label_3
_geom_angle
_geom_angle_site_symmetry_1
_geom_angle_site_symmetry_3
_geom_angle_publ_flag
C1 Ru1 C2 89.96(18) . . ?
C1 Ru1 N1 109.43(17) . . ?
C2 Ru1 N1 160.53(16) . . ?
C1 Ru1 O2 169.11(16) . . ?
C2 Ru1 O2 100.31(14) . . ?
N1 Ru1 O2 60.23(13) . . ?
C1 Ru1 P1 89.12(16) . . ?
C2 Ru1 P1 78.65(13) . . ?
N1 Ru1 P1 99.29(11) . . ?
O2 Ru1 P1 89.36(9) . . ?
C1 Ru1 P2 93.20(16) . . ?
C2 Ru1 P2 80.63(13) . . ?
N1 Ru1 P2 99.46(11) . . ?
O2 Ru1 P2 92.05(9) . . ?
P1 Ru1 P2 159.14(4) . . ?
C39 Ru2 C40 79.37(18) . . ?
C39 Ru2 N3 108.85(17) . . ?
C40 Ru2 N3 171.29(15) . . ?
C39 Ru2 O3 166.53(15) . . ?
C40 Ru2 O3 113.02(14) . . ?
N3 Ru2 O3 59.11(12) . . ?
C39 Ru2 P3 91.72(14) . . ?
C40 Ru2 P3 80.41(12) . . ?
N3 Ru2 P3 101.78(10) . . ?
O3 Ru2 P3 85.46(8) . . ?
C39 Ru2 P4 93.90(13) . . ?
C40 Ru2 P4 82.18(12) . . ?
N3 Ru2 P4 94.15(10) . . ?
O3 Ru2 P4 93.11(8) . . ?
P3 Ru2 P4 160.38(4) . . ?
C9 P1 C10 105.2(2) . . ?
C9 P1 C14 103.1(2) . . ?
C10 P1 C14 108.5(2) . . ?
C9 P1 Ru1 97.90(15) . . ?
C10 P1 Ru1 121.45(19) . . ?
C14 P1 Ru1 117.37(15) . . ?
C8 P2 C18 104.2(2) . . ?
C8 P2 C22 102.4(2) . . ?
C18 P2 C22 107.9(2) . . ?
C8 P2 Ru1 97.74(15) . . ?
C18 P2 Ru1 116.57(17) . . ?
C22 P2 Ru1 124.24(18) . . ?
C46 P3 C52 106.4(2) . . ?
C46 P3 C48 102.2(2) . . ?
C52 P3 C48 109.3(2) . . ?
C46 P3 Ru2 99.69(14) . . ?
C52 P3 Ru2 119.68(16) . . ?
C48 P3 Ru2 116.90(17) . . ?
C47 P4 C60 102.1(2) . . ?
C47 P4 C56 103.8(2) . . ?
C60 P4 C56 109.9(2) . . ?
C47 P4 Ru2 100.32(15) . . ?
C60 P4 Ru2 115.56(14) . . ?
C56 P4 Ru2 121.71(15) . . ?
C26 O2 Ru1 92.0(3) . . ?
C64 O3 Ru2 91.4(3) . . ?
C26 N1 C27 128.1(4) . . ?
C26 N1 Ru1 91.4(3) . . ?
C27 N1 Ru1 140.3(3) . . ?
C26 N2 C33 128.7(5) . . ?
C64 N3 C65 127.5(4) . . ?
C64 N3 Ru2 92.6(3) . . ?
C65 N3 Ru2 139.7(3) . . ?
C64 N4 C71 128.5(4) . . ?
O1 C1 Ru1 179.6(5) . . ?
C7 C2 C3 117.8(4) . . ?
C7 C2 Ru1 121.7(3) . . ?
C3 C2 Ru1 120.3(3) . . ?
C4 C3 C2 120.3(4) . . ?
C4 C3 C8 120.6(4) . . ?
C2 C3 C8 119.2(4) . . ?
C5 C4 C3 120.8(5) . . ?
C6 C5 C4 119.8(4) . . ?
C5 C6 C7 120.8(4) . . ?
C6 C7 C2 120.5(4) . . ?
C6 C7 C9 121.4(4) . . ?
C2 C7 C9 118.1(4) . . ?
C3 C8 P2 109.5(3) . . ?
C7 C9 P1 105.6(3) . . ?
C11 C10 C13 108.6(5) . . ?
C11 C10 C12 106.5(5) . . ?
C13 C10 C12 107.4(6) . . ?
C11 C10 P1 109.2(4) . . ?
C13 C10 P1 116.0(4) . . ?
C12 C10 P1 108.8(4) . . ?
C15 C14 C16 106.2(4) . . ?
C15 C14 C17 107.0(4) . . ?
C16 C14 C17 108.6(4) . . ?
C15 C14 P1 110.7(3) . . ?
C16 C14 P1 113.4(3) . . ?
C17 C14 P1 110.6(3) . . ?
C20 C18 C19 105.8(4) . . ?
C20 C18 C21 108.4(5) . . ?
C19 C18 C21 109.5(4) . . ?
C20 C18 P2 114.5(4) . . ?
C19 C18 P2 108.8(3) . . ?
C21 C18 P2 109.8(4) . . ?
C24 C22 C25 108.4(5) . . ?
C24 C22 C23 109.8(5) . . ?
C25 C22 C23 106.3(5) . . ?
C24 C22 P2 110.5(4) . . ?
C25 C22 P2 108.0(3) . . ?
C23 C22 P2 113.6(3) . . ?
O2 C26 N1 116.1(4) . . ?
O2 C26 N2 119.7(5) . . ?
N1 C26 N2 124.2(5) . . ?
C32 C27 C28 116.4(5) . . ?
C32 C27 N1 126.6(5) . . ?
C28 C27 N1 116.9(4) . . ?
C27 C28 C29 121.5(6) . . ?
C30 C29 C28 120.6(7) . . ?
C31 C30 C29 118.2(6) . . ?
C30 C31 C32 121.6(5) . . ?
C27 C32 C31 121.5(6) . . ?
C38 C33 C34 120.6(6) . . ?
C38 C33 N2 125.1(5) . . ?
C34 C33 N2 114.3(6) . . ?
C35 C34 C33 119.7(7) . . ?
C34 C35 C36 119.4(7) . . ?
C37 C36 C35 119.6(7) . . ?
C36 C37 C38 121.9(7) . . ?
C33 C38 C37 118.9(6) . . ?
O4 C39 Ru2 176.9(4) . . ?
C45 C40 C41 115.9(4) . . ?
C45 C40 Ru2 122.2(3) . . ?
C41 C40 Ru2 121.5(3) . . ?
C42 C41 C40 120.8(4) . . ?
C42 C41 C46 121.1(4) . . ?
C40 C41 C46 117.9(4) . . ?
C43 C42 C41 121.1(5) . . ?
C44 C43 C42 118.7(4) . . ?
C43 C44 C45 121.3(4) . . ?
C44 C45 C40 121.3(4) . . ?
C44 C45 C47 119.7(4) . . ?
C40 C45 C47 118.3(4) . . ?
C41 C46 P3 108.2(3) . . ?
C45 C47 P4 111.8(3) . . ?
C51 C48 C49 108.5(5) . . ?
C51 C48 C50 109.3(4) . . ?
C49 C48 C50 105.6(4) . . ?
C51 C48 P3 111.5(4) . . ?
C49 C48 P3 108.7(3) . . ?
C50 C48 P3 113.0(4) . . ?
C53 C52 C54 109.3(4) . . ?
C53 C52 C55 107.3(4) . . ?
C54 C52 C55 106.9(4) . . ?
C53 C52 P3 115.7(4) . . ?
C54 C52 P3 109.4(3) . . ?
C55 C52 P3 107.9(3) . . ?
C59 C56 C57 108.0(4) . . ?
C59 C56 C58 109.6(4) . . ?
C57 C56 C58 107.4(4) . . ?
C59 C56 P4 111.2(3) . . ?
C57 C56 P4 107.3(3) . . ?
C58 C56 P4 113.1(3) . . ?
C62 C60 C61 108.8(4) . . ?
C62 C60 C63 108.7(4) . . ?
C61 C60 C63 107.1(4) . . ?
C62 C60 P4 106.1(3) . . ?
C61 C60 P4 113.8(3) . . ?
C63 C60 P4 112.3(3) . . ?
O3 C64 N3 116.6(4) . . ?
O3 C64 N4 120.3(4) . . ?
N3 C64 N4 123.1(4) . . ?
C70 C65 N3 118.4(4) . . ?
C70 C65 C66 117.7(4) . . ?
N3 C65 C66 123.6(4) . . ?
C67 C66 C65 121.0(5) . . ?
C66 C67 C68 120.3(5) . . ?
C69 C68 C67 119.3(5) . . ?
C70 C69 C68 120.6(5) . . ?
C65 C70 C69 120.9(5) . . ?
C76 C71 C72 119.6(5) . . ?
C76 C71 N4 123.5(4) . . ?
C72 C71 N4 116.8(5) . . ?
C71 C72 C73 119.3(5) . . ?
C74 C73 C72 121.2(5) . . ?
C75 C74 C73 118.5(5) . . ?
C74 C75 C76 121.8(6) . . ?
C71 C76 C75 119.6(5) . . ?

loop_
_geom_bond_atom_site_label_1
_geom_bond_atom_site_label_2
_geom_bond_distance
_geom_bond_site_symmetry_2
_geom_bond_publ_flag
Ru1 C1 1.791(5) . ?
Ru1 C2 2.064(4) . ?
Ru1 N1 2.203(3) . ?
Ru1 O2 2.206(3) . ?
Ru1 P1 2.4014(13) . ?
Ru1 P2 2.4219(13) . ?
Ru2 C39 1.787(5) . ?
Ru2 C40 2.083(4) . ?
Ru2 N3 2.208(3) . ?
Ru2 O3 2.261(3) . ?
Ru2 P3 2.3961(12) . ?
Ru2 P4 2.4056(11) . ?
P1 C9 1.843(4) . ?
P1 C10 1.889(5) . ?
P1 C14 1.897(5) . ?
P2 C8 1.833(5) . ?
P2 C18 1.903(5) . ?
P2 C22 1.909(5) . ?
P3 C46 1.838(4) . ?
P3 C52 1.885(5) . ?
P3 C48 1.907(5) . ?
P4 C47 1.831(4) . ?
P4 C60 1.888(5) . ?
P4 C56 1.901(5) . ?
O1 C1 1.160(5) . ?
O2 C26 1.291(5) . ?
O3 C64 1.274(5) . ?
O4 C39 1.163(5) . ?
N1 C26 1.317(6) . ?
N1 C27 1.392(6) . ?
N2 C26 1.371(6) . ?
N2 C33 1.423(7) . ?
N3 C64 1.317(5) . ?
N3 C65 1.397(5) . ?
N4 C64 1.383(5) . ?
N4 C71 1.413(6) . ?
C2 C7 1.401(5) . ?
C2 C3 1.412(6) . ?
C3 C4 1.394(5) . ?
C3 C8 1.513(6) . ?
C4 C5 1.374(6) . ?
C5 C6 1.372(7) . ?
C6 C7 1.393(6) . ?
C7 C9 1.499(6) . ?
C10 C11 1.512(8) . ?
C10 C13 1.529(8) . ?
C10 C12 1.553(7) . ?
C14 C15 1.526(6) . ?
C14 C16 1.527(6) . ?
C14 C17 1.532(6) . ?
C18 C20 1.536(7) . ?
C18 C19 1.538(6) . ?
C18 C21 1.541(7) . ?
C22 C24 1.523(7) . ?
C22 C25 1.524(7) . ?
C22 C23 1.537(7) . ?
C27 C32 1.358(6) . ?
C27 C28 1.370(8) . ?
C28 C29 1.378(8) . ?
C29 C30 1.363(8) . ?
C30 C31 1.327(8) . ?
C31 C32 1.385(8) . ?
C33 C38 1.369(8) . ?
C33 C34 1.410(7) . ?
C34 C35 1.394(9) . ?
C35 C36 1.411(10) . ?
C36 C37 1.357(9) . ?
C37 C38 1.407(8) . ?
C40 C45 1.400(5) . ?
C40 C41 1.425(6) . ?
C41 C42 1.389(6) . ?
C41 C46 1.506(6) . ?
C42 C43 1.382(6) . ?
C43 C44 1.367(6) . ?
C44 C45 1.392(6) . ?
C45 C47 1.514(6) . ?
C48 C51 1.528(6) . ?
C48 C49 1.528(7) . ?
C48 C50 1.552(7) . ?
C52 C53 1.531(6) . ?
C52 C54 1.539(6) . ?
C52 C55 1.540(7) . ?
C56 C59 1.526(6) . ?
C56 C57 1.533(7) . ?
C56 C58 1.545(6) . ?
C60 C62 1.530(7) . ?
C60 C61 1.543(6) . ?
C60 C63 1.546(6) . ?
C65 C70 1.375(6) . ?
C65 C66 1.409(6) . ?
C66 C67 1.364(7) . ?
C67 C68 1.377(7) . ?
C68 C69 1.377(7) . ?
C69 C70 1.376(7) . ?
C71 C76 1.375(7) . ?
C71 C72 1.379(6) . ?
C72 C73 1.392(7) . ?
C73 C74 1.370(8) . ?
C74 C75 1.355(7) . ?
C75 C76 1.383(7) . ?
